data_2014516
loop_
_publ_author_name
'Xue-Jie Tan'
'Si-Xiu Sun'
'Jian-Ping Ma'
'Lian-Dong Liu'
'Yu-Bin Dong'
'Wen-Tao Yu'
'Dian-Xiang Xing'

_publ_section_title
;
 1,4-Dimethylpyridinium
 hexakis(dimethylformamide-\k<i>O</i>)calcium(II)
 dodecamolybdophosphate
;
_journal_issue 10
_journal_name_full 'Acta Crystallographica Section C'
_journal_page_first m476
_journal_page_last m478
_journal_paper_doi 10.1107/S0108270104019705
_journal_volume 60
_journal_year 2004
_chemical_formula_iupac '(C7 H10 N) [Ca (C3 H7 N O)6] [P Mo12 O40]'
_chemical_formula_moiety 'C18 H42 Ca N6 O6 2+, C7 H10 N +, Mo12 O40 P 3-'
_chemical_formula_sum 'C25 H52 Ca Mo12 N7 O46 P'
_chemical_formula_weight 2409.07
_chemical_name_systematic
;
1,4-Dimethylpyridinium hexakis(dimethylformamide-\kO)calcium(II)
tetracontaoxophosphidododecamolybdate
;
_space_group_IT_number 29
_symmetry_cell_setting orthorhombic
_symmetry_space_group_name_Hall 'P 2c -2ac'
_symmetry_space_group_name_H-M 'P c a 21'
_atom_sites_solution_hydrogens geom
_atom_sites_solution_primary direct
_atom_sites_solution_secondary difmap
_audit_creation_method SHELXL97
_cell_angle_alpha 90.00
_cell_angle_beta 90.00
_cell_angle_gamma 90.00
_cell_formula_units_Z 4
_cell_length_a 38.293(6)
_cell_length_b 13.246(2)
_cell_length_c 12.888(2)
_cell_measurement_reflns_used 380
_cell_measurement_temperature 293(2)
_cell_measurement_theta_max 27.0
_cell_measurement_theta_min 7.5
_cell_volume 6537.2(17)
_computing_cell_refinement SMART
_computing_data_collection 'SMART (Bruker, 2000)'
_computing_data_reduction 'SAINT (Bruker, 2000)'
_computing_molecular_graphics SHELXTL
_computing_publication_material SHELXL97
_computing_structure_refinement 'SHELXL97 (Sheldrick, 1997)'
_computing_structure_solution 'SHELXTL (Bruker, 2000)'
_diffrn_ambient_temperature 293(2)
_diffrn_measured_fraction_theta_full 0.996
_diffrn_measured_fraction_theta_max 0.996
_diffrn_measurement_device_type 'Bruker SMART CCD area-detector'
_diffrn_measurement_method '\f and \w scans'
_diffrn_radiation_monochromator graphite
_diffrn_radiation_source 'fine-focus sealed tube'
_diffrn_radiation_type MoK\a
_diffrn_radiation_wavelength 0.71073
_diffrn_reflns_av_R_equivalents 0.0384
_diffrn_reflns_av_sigmaI/netI 0.0502
_diffrn_reflns_limit_h_max 49
_diffrn_reflns_limit_h_min -48
_diffrn_reflns_limit_k_max 16
_diffrn_reflns_limit_k_min -14
_diffrn_reflns_limit_l_max 16
_diffrn_reflns_limit_l_min -16
_diffrn_reflns_number 39117
_diffrn_reflns_theta_full 27.06
_diffrn_reflns_theta_max 27.06
_diffrn_reflns_theta_min 1.63
_diffrn_standards_decay_% none
_diffrn_standards_number 'not applicable to area detectors'
_exptl_absorpt_coefficient_mu 2.426
_exptl_absorpt_correction_T_max 0.824
_exptl_absorpt_correction_T_min 0.733
_exptl_absorpt_correction_type multi-scan
_exptl_absorpt_process_details '(SADABS; Bruker, 2000)'
_exptl_crystal_colour green
_exptl_crystal_density_diffrn 2.442
_exptl_crystal_density_method 'not measured'
_exptl_crystal_description Block
_exptl_crystal_F_000 4632.0
_exptl_crystal_size_max 0.49
_exptl_crystal_size_mid 0.11
_exptl_crystal_size_min 0.08
_refine_diff_density_max 1.079
_refine_diff_density_min -0.628
_refine_ls_abs_structure_details 'Flack (1983), 6579 Friedel pairs'
_refine_ls_abs_structure_Flack -0.01(5)
_refine_ls_extinction_method none
_refine_ls_goodness_of_fit_ref 1.095
_refine_ls_hydrogen_treatment constr
_refine_ls_matrix_type full
_refine_ls_number_parameters 746
_refine_ls_number_reflns 14090
_refine_ls_number_restraints 377
_refine_ls_restrained_S_all 1.089
_refine_ls_R_factor_all 0.0714
_refine_ls_R_factor_gt 0.0600
_refine_ls_shift/su_max 0.002
_refine_ls_shift/su_mean 0.000
_refine_ls_structure_factor_coef Fsqd
_refine_ls_weighting_details 'calc w=1/[\s^2^(Fo^2^)+(0.0518P)^2^+11.3547P] where P=(Fo^2^+2Fc^2^)/3'
_refine_ls_weighting_scheme calc
_refine_ls_wR_factor_gt 0.1209
_refine_ls_wR_factor_ref 0.1267
_reflns_number_gt 12008
_reflns_number_total 14090
_reflns_threshold_expression I>2\s(I)
_cod_data_source_file ob1193.cif
_cod_data_source_block I
_cod_original_cell_volume 6537.6(17)
_cod_original_sg_symbol_H-M 'P c a 21 '
_cod_original_formula_sum 'C25 H52 Ca Mo12 N7 O46 P '
_cod_database_code 2014516
_cod_database_fobs_code 2014516

loop_
_symmetry_equiv_pos_as_xyz
'x, y, z'
'-x, -y, z+1/2'
'x+1/2, -y, z'
'-x+1/2, y, z+1/2'

loop_
_atom_site_label
_atom_site_fract_x
_atom_site_fract_y
_atom_site_fract_z
_atom_site_U_iso_or_equiv
_atom_site_adp_type
_atom_site_calc_flag
_atom_site_refinement_flags
_atom_site_occupancy
_atom_site_disorder_assembly
_atom_site_disorder_group
_atom_site_type_symbol
C1 0.4538(4) 0.1607(11) 0.0813(11) 0.070(5) Uani d PD 0.725(10) A 1 C
H1A 0.4526 0.2223 0.0470 0.084 Uiso calc PR 0.725(10) A 1 H
C2 0.4318(4) 0.0836(11) 0.0546(12) 0.073(5) Uiso d PD 0.725(10) A 1 C
H2A 0.4152 0.0929 0.0027 0.088 Uiso calc PR 0.725(10) A 1 H
C3 0.4342(3) -0.0058(13) 0.1040(10) 0.053(4) Uiso d PD 0.725(10) A 1 C
C4 0.4578(3) -0.0162(10) 0.1793(11) 0.085(4) Uiso d PD 0.725(10) A 1 C
H4A 0.4589 -0.0777 0.2139 0.101 Uiso calc PR 0.725(10) A 1 H
C5 0.4801(5) 0.0578(9) 0.2083(15) 0.074(6) Uiso d PD 0.725(10) A 1 C
H5A 0.4965 0.0478 0.2606 0.089 Uiso calc PR 0.725(10) A 1 H
C6 0.4092(6) -0.0898(17) 0.0766(17) 0.124(8) Uiso d PD 0.725(10) A 1 C
H6A 0.4141 -0.1478 0.1190 0.185 Uiso calc PR 0.725(10) A 1 H
H6B 0.4120 -0.1073 0.0048 0.185 Uiso calc PR 0.725(10) A 1 H
H6C 0.3857 -0.0679 0.0887 0.185 Uiso calc PR 0.725(10) A 1 H
C7 0.5017(6) 0.2318(13) 0.1863(17) 0.101(7) Uiso d PD 0.725(10) A 1 C
H7A 0.4963 0.2898 0.1445 0.151 Uiso calc PR 0.725(10) A 1 H
H7B 0.5254 0.2116 0.1741 0.151 Uiso calc PR 0.725(10) A 1 H
H7C 0.4987 0.2485 0.2582 0.151 Uiso calc PR 0.725(10) A 1 H
N1 0.4775(4) 0.1466(9) 0.1581(11) 0.069(4) Uiso d PD 0.725(10) A 1 N
C1' 0.4387(9) 0.1286(19) 0.048(2) 0.070(5) Uani d PD 0.275(10) A 2 C
H1'A 0.4306 0.1805 0.0062 0.084 Uiso calc PR 0.275(10) A 2 H
C2' 0.4246(8) 0.034(2) 0.040(2) 0.074(13) Uiso d PD 0.275(10) A 2 C
H2'A 0.4077 0.0204 -0.0094 0.089 Uiso calc PR 0.275(10) A 2 H
C3' 0.4354(7) -0.0396(18) 0.1051(18) 0.080(18) Uiso d PD 0.275(10) A 2 C
C4' 0.4578(3) -0.0162(10) 0.1793(11) 0.085(4) Uiso d PD 0.275(10) A 2 C
H4'A 0.4626 -0.0647 0.2295 0.101 Uiso calc PR 0.275(10) A 2 H
C5' 0.4742(11) 0.0751(16) 0.187(3) 0.080(18) Uiso d PD 0.275(10) A 2 C
H5'A 0.4911 0.0875 0.2370 0.096 Uiso calc PR 0.275(10) A 2 H
C6' 0.4224(13) -0.146(3) 0.091(3) 0.124(8) Uiso d PD 0.275(10) A 2 C
H6'A 0.4330 -0.1893 0.1420 0.185 Uiso calc PR 0.275(10) A 2 H
H6'B 0.4286 -0.1698 0.0227 0.185 Uiso calc PR 0.275(10) A 2 H
H6'C 0.3975 -0.1479 0.0986 0.185 Uiso calc PR 0.275(10) A 2 H
C7' 0.4795(12) 0.2512(18) 0.126(4) 0.101(7) Uiso d PD 0.275(10) A 2 C
H7'A 0.4979 0.2518 0.1765 0.151 Uiso calc PR 0.275(10) A 2 H
H7'B 0.4615 0.2974 0.1462 0.151 Uiso calc PR 0.275(10) A 2 H
H7'C 0.4888 0.2712 0.0596 0.151 Uiso calc PR 0.275(10) A 2 H
N1' 0.4646(9) 0.1463(13) 0.118(2) 0.057(10) Uiso d PD 0.275(10) A 2 N
O2 0.2912(3) 0.6490(9) 0.2363(9) 0.111(3) Uani d D 1 A . O
C23 0.2794(4) 0.5958(13) 0.3072(12) 0.111(3) Uani d D 1 . . C
H23A 0.2786 0.5266 0.2951 0.133 Uiso calc R 1 A 1 H
N2 0.2684(3) 0.6260(12) 0.3939(11) 0.111(3) Uani d PD 0.725(10) A 1 N
C21 0.2549(8) 0.5650(19) 0.475(2) 0.151(10) Uani d PD 0.725(10) A 1 C
H21A 0.2493 0.4993 0.4483 0.226 Uiso calc PR 0.725(10) A 1 H
H21B 0.2342 0.5957 0.5026 0.226 Uiso calc PR 0.725(10) A 1 H
H21C 0.2721 0.5588 0.5288 0.226 Uiso calc PR 0.725(10) A 1 H
C22 0.2672(8) 0.7315(14) 0.402(3) 0.155(12) Uiso d PD 0.725(10) A 1 C
H22A 0.2745 0.7613 0.3381 0.233 Uiso calc PR 0.725(10) A 1 H
H22B 0.2826 0.7529 0.4569 0.233 Uiso calc PR 0.725(10) A 1 H
H22C 0.2438 0.7524 0.4182 0.233 Uiso calc PR 0.725(10) A 1 H
N2' 0.2684(3) 0.6260(12) 0.3939(11) 0.1109(14) Uani d PD 0.275(10) A 2 N
C21' 0.261(3) 0.541(4) 0.459(6) 0.151(10) Uani d PD 0.275(10) A 2 C
H21D 0.2816 0.4986 0.4624 0.226 Uiso calc PR 0.275(10) A 2 H
H21E 0.2422 0.5029 0.4301 0.226 Uiso calc PR 0.275(10) A 2 H
H21F 0.2552 0.5636 0.5270 0.226 Uiso calc PR 0.275(10) A 2 H
C22' 0.285(2) 0.710(4) 0.441(6) 0.155(12) Uiso d PD 0.275(10) A 2 C
H22D 0.2884 0.7627 0.3910 0.233 Uiso calc PR 0.275(10) A 2 H
H22E 0.3077 0.6893 0.4672 0.233 Uiso calc PR 0.275(10) A 2 H
H22F 0.2713 0.7345 0.4977 0.233 Uiso calc PR 0.275(10) A 2 H
O3 0.3487(3) 0.4964(6) 0.1815(7) 0.086(2) Uani d D 1 A . O
C33 0.3471(4) 0.4051(9) 0.1787(11) 0.086(2) Uani d D 1 . . C
H33A 0.3649 0.3714 0.2136 0.103 Uiso calc R 1 A 1 H
N3 0.3247(3) 0.3486(8) 0.1350(9) 0.086(2) Uani d PD 0.725(10) A 1 N
C31 0.3233(7) 0.2408(12) 0.140(2) 0.114(8) Uiso d PD 0.725(10) A 1 C
H31A 0.3446 0.2158 0.1701 0.171 Uiso calc PR 0.725(10) A 1 H
H31B 0.3205 0.2136 0.0719 0.171 Uiso calc PR 0.725(10) A 1 H
H31C 0.3040 0.2206 0.1830 0.171 Uiso calc PR 0.725(10) A 1 H
C32 0.2969(6) 0.3955(18) 0.077(2) 0.127(9) Uiso d PD 0.725(10) A 1 C
H32A 0.3019 0.4659 0.0680 0.191 Uiso calc PR 0.725(10) A 1 H
H32B 0.2753 0.3880 0.1140 0.191 Uiso calc PR 0.725(10) A 1 H
H32C 0.2950 0.3637 0.0103 0.191 Uiso calc PR 0.725(10) A 1 H
N3' 0.3247(3) 0.3486(8) 0.1350(9) 0.0861(9) Uani d PD 0.275(10) A 2 N
C31' 0.3452(18) 0.241(5) 0.126(6) 0.114(8) Uiso d P 0.275(10) A 2 C
H31D 0.3593 0.2311 0.1865 0.171 Uiso calc PR 0.275(10) A 2 H
H31E 0.3598 0.2418 0.0653 0.171 Uiso calc PR 0.275(10) A 2 H
H31F 0.3285 0.1874 0.1201 0.171 Uiso calc PR 0.275(10) A 2 H
C32' 0.3049(18) 0.344(6) 0.040(4) 0.127(9) Uiso d PD 0.275(10) A 2 C
H32D 0.2932 0.4068 0.0292 0.191 Uiso calc PR 0.275(10) A 2 H
H32E 0.2880 0.2904 0.0451 0.191 Uiso calc PR 0.275(10) A 2 H
H32F 0.3204 0.3305 -0.0167 0.191 Uiso calc PR 0.275(10) A 2 H
O4 0.3250(3) 0.6339(7) -0.0222(8) 0.091(2) Uani d D 1 A . O
C43 0.3357(4) 0.6269(11) -0.1123(10) 0.091(2) Uani d D 1 . . C
H43A 0.3418 0.5618 -0.1324 0.109 Uiso calc R 1 A 1 H
N4 0.3397(3) 0.6924(8) -0.1814(9) 0.091(2) Uani d PD 0.725(10) A 1 N
C41 0.3297(8) 0.7943(15) -0.158(2) 0.157(11) Uiso d PD 0.725(10) A 1 C
H41A 0.3177 0.7962 -0.0930 0.236 Uiso calc PR 0.725(10) A 1 H
H41B 0.3146 0.8192 -0.2120 0.236 Uiso calc PR 0.725(10) A 1 H
H41C 0.3502 0.8359 -0.1545 0.236 Uiso calc PR 0.725(10) A 1 H
C42 0.3580(5) 0.6782(15) -0.2779(13) 0.080(5) Uiso d PD 0.725(10) A 1 C
H42A 0.3710 0.6162 -0.2753 0.119 Uiso calc PR 0.725(10) A 1 H
H42B 0.3738 0.7336 -0.2888 0.119 Uiso calc PR 0.725(10) A 1 H
H42C 0.3415 0.6755 -0.3340 0.119 Uiso calc PR 0.725(10) A 1 H
N4' 0.3397(3) 0.6924(8) -0.1814(9) 0.0912(10) Uani d PD 0.275(10) A 2 N
C41' 0.354(2) 0.787(3) -0.146(4) 0.157(11) Uiso d PD 0.275(10) A 2 C
H41D 0.3508 0.7920 -0.0721 0.236 Uiso calc PR 0.275(10) A 2 H
H41E 0.3415 0.8415 -0.1792 0.236 Uiso calc PR 0.275(10) A 2 H
H41F 0.3781 0.7904 -0.1628 0.236 Uiso calc PR 0.275(10) A 2 H
C42' 0.3386(14) 0.679(4) -0.2917(15) 0.080(5) Uiso d PD 0.275(10) A 2 C
H42D 0.3343 0.6089 -0.3072 0.119 Uiso calc PR 0.275(10) A 2 H
H42E 0.3606 0.6985 -0.3212 0.119 Uiso calc PR 0.275(10) A 2 H
H42F 0.3203 0.7193 -0.3206 0.119 Uiso calc PR 0.275(10) A 2 H
O5 0.3969(2) 0.6563(7) 0.0661(9) 0.087(2) Uani d D 1 A . O
C53 0.4200(3) 0.5910(10) 0.0605(12) 0.087(2) Uani d D 1 . . C
H53A 0.4180 0.5372 0.1065 0.104 Uiso calc R 1 A 1 H
N5 0.4459(3) 0.5886(8) -0.0002(10) 0.087(2) Uani d PD 0.725(10) A 1 N
C51 0.4725(6) 0.5125(15) -0.007(2) 0.103(7) Uiso d PD 0.725(10) A 1 C
H51A 0.4693 0.4640 0.0470 0.154 Uiso calc PR 0.725(10) A 1 H
H51B 0.4951 0.5433 -0.0007 0.154 Uiso calc PR 0.725(10) A 1 H
H51C 0.4709 0.4793 -0.0735 0.154 Uiso calc PR 0.725(10) A 1 H
C52 0.4465(7) 0.6653(18) -0.078(2) 0.128(10) Uiso d PD 0.725(10) A 1 C
H52A 0.4266 0.6575 -0.1229 0.192 Uiso calc PR 0.725(10) A 1 H
H52B 0.4675 0.6592 -0.1185 0.192 Uiso calc PR 0.725(10) A 1 H
H52C 0.4458 0.7305 -0.0460 0.192 Uiso calc PR 0.725(10) A 1 H
N5' 0.4459(3) 0.5886(8) -0.0002(10) 0.0866(10) Uani d PD 0.275(10) A 2 N
C51' 0.4650(17) 0.501(4) 0.037(6) 0.103(7) Uiso d PD 0.275(10) A 2 C
H51D 0.4666 0.5042 0.1116 0.154 Uiso calc PR 0.275(10) A 2 H
H51E 0.4881 0.5014 0.0082 0.154 Uiso calc PR 0.275(10) A 2 H
H51F 0.4530 0.4409 0.0171 0.154 Uiso calc PR 0.275(10) A 2 H
C52' 0.463(2) 0.650(5) -0.075(5) 0.128(10) Uiso d PD 0.275(10) A 2 C
H52D 0.4493 0.6526 -0.1374 0.192 Uiso calc PR 0.275(10) A 2 H
H52E 0.4856 0.6223 -0.0906 0.192 Uiso calc PR 0.275(10) A 2 H
H52F 0.4658 0.7173 -0.0481 0.192 Uiso calc PR 0.275(10) A 2 H
O6 0.3701(3) 0.7275(7) 0.2864(7) 0.096(2) Uani d D 1 A . O
C63 0.3867(4) 0.7623(12) 0.3582(11) 0.096(2) Uani d D 1 . . C
H63A 0.3791 0.8246 0.3826 0.116 Uiso calc R 1 A 1 H
N6 0.4128(3) 0.7255(9) 0.4044(9) 0.096(2) Uani d PD 0.725(10) A 1 N
C61 0.4252(7) 0.6320(19) 0.367(4) 0.100(8) Uani d PD 0.725(10) A 1 C
H61A 0.4105 0.6094 0.3111 0.151 Uiso calc PR 0.725(10) A 1 H
H61B 0.4248 0.5832 0.4218 0.151 Uiso calc PR 0.725(10) A 1 H
H61C 0.4487 0.6400 0.3420 0.151 Uiso calc PR 0.725(10) A 1 H
C62 0.4298(12) 0.7679(18) 0.495(3) 0.101(9) Uani d PD 0.725(10) A 1 C
H62A 0.4501 0.8051 0.4732 0.151 Uiso calc PR 0.725(10) A 1 H
H62B 0.4367 0.7144 0.5405 0.151 Uiso calc PR 0.725(10) A 1 H
H62C 0.4139 0.8122 0.5298 0.151 Uiso calc PR 0.725(10) A 1 H
N6' 0.4128(3) 0.7255(9) 0.4044(9) 0.0964(9) Uani d PD 0.275(10) A 2 N
C61' 0.4353(19) 0.642(6) 0.383(11) 0.100(8) Uani d PD 0.275(10) A 2 C
H61D 0.4257 0.6023 0.3274 0.151 Uiso calc PR 0.275(10) A 2 H
H61E 0.4374 0.6005 0.4439 0.151 Uiso calc PR 0.275(10) A 2 H
H61F 0.4580 0.6662 0.3631 0.151 Uiso calc PR 0.275(10) A 2 H
C62' 0.426(3) 0.798(6) 0.478(9) 0.101(9) Uani d PD 0.275(10) A 2 C
H62D 0.4470 0.8275 0.4518 0.151 Uiso calc PR 0.275(10) A 2 H
H62E 0.4307 0.7646 0.5427 0.151 Uiso calc PR 0.275(10) A 2 H
H62F 0.4088 0.8498 0.4888 0.151 Uiso calc PR 0.275(10) A 2 H
O7 0.3238(3) 0.8291(7) 0.1205(10) 0.103(3) Uani d D 1 A . O
C73 0.3132(4) 0.8889(10) 0.1840(14) 0.103(3) Uani d D 1 . . C
H73A 0.3265 0.8924 0.2443 0.124 Uiso calc R 1 A 1 H
N7 0.2873(3) 0.9470(9) 0.1826(13) 0.103(3) Uani d PD 0.725(10) A 1 N
C71 0.2764(8) 0.999(2) 0.2745(17) 0.151(10) Uiso d PD 0.725(10) A 1 C
H71A 0.2921 0.9833 0.3302 0.227 Uiso calc PR 0.725(10) A 1 H
H71B 0.2532 0.9771 0.2929 0.227 Uiso calc PR 0.725(10) A 1 H
H71C 0.2764 1.0701 0.2621 0.227 Uiso calc PR 0.725(10) A 1 H
C72 0.2664(5) 0.9541(18) 0.0932(15) 0.113(8) Uani d PD 0.725(10) A 1 C
H72A 0.2781 0.9228 0.0359 0.170 Uiso calc PR 0.725(10) A 1 H
H72B 0.2621 1.0239 0.0775 0.170 Uiso calc PR 0.725(10) A 1 H
H72C 0.2445 0.9206 0.1052 0.170 Uiso calc PR 0.725(10) A 1 H
N7' 0.2873(3) 0.9470(9) 0.1826(13) 0.1033(8) Uani d PD 0.275(10) A 2 N
C71' 0.2675(14) 0.860(3) 0.151(7) 0.151(10) Uiso d PD 0.275(10) A 2 C
H71D 0.2780 0.8005 0.1787 0.227 Uiso calc PR 0.275(10) A 2 H
H71E 0.2673 0.8566 0.0763 0.227 Uiso calc PR 0.275(10) A 2 H
H71F 0.2440 0.8665 0.1758 0.227 Uiso calc PR 0.275(10) A 2 H
C72' 0.2683(12) 1.040(2) 0.187(6) 0.113(8) Uani d PD 0.275(10) A 2 C
H72D 0.2694 1.0734 0.1212 0.170 Uiso calc PR 0.275(10) A 2 H
H72E 0.2785 1.0832 0.2393 0.170 Uiso calc PR 0.275(10) A 2 H
H72F 0.2444 1.0270 0.2049 0.170 Uiso calc PR 0.275(10) A 2 H
Ca1 0.34225(6) 0.66370(19) 0.1451(2) 0.0661(6) Uani d . 1 . . Ca
O11 0.40917(15) 0.2816(4) 0.6882(5) 0.0408(15) Uani d . 1 . . O
O12 0.40646(16) 0.1973(4) 0.5136(5) 0.0407(14) Uani d . 1 . . O
O13 0.37516(15) 0.1216(4) 0.6671(5) 0.0377(13) Uani d . 1 . . O
O14 0.35313(14) 0.2817(4) 0.5886(5) 0.0379(13) Uani d . 1 . . O
O21 0.49602(19) 0.0362(6) 0.4711(6) 0.068(2) Uani d . 1 . . O
O22 0.3884(2) 0.3864(7) 0.9813(6) 0.073(2) Uani d . 1 . . O
O23 0.3747(2) 0.0473(6) 0.2557(6) 0.066(2) Uani d . 1 . . O
O24 0.3183(2) 0.0770(6) 0.9329(7) 0.077(3) Uani d . 1 . . O
O25 0.4510(2) 0.3937(6) 0.3091(7) 0.069(2) Uani d . 1 . . O
O26 0.4357(2) -0.1064(6) 0.7835(7) 0.077(2) Uani d . 1 . . O
O27 0.2782(2) 0.3976(7) 0.7824(7) 0.080(3) Uani d . 1 . . O
O28 0.3450(2) 0.5554(6) 0.4446(8) 0.081(3) Uani d . 1 . . O
O29 0.4534(2) 0.5600(6) 0.6476(7) 0.075(2) Uani d . 1 . . O
O30 0.3164(2) -0.1115(6) 0.5527(8) 0.073(2) Uani d . 1 . . O
O31 0.2699(2) 0.2061(6) 0.4052(8) 0.083(3) Uani d . 1 . . O
O32 0.50381(19) 0.2066(6) 0.8129(7) 0.070(2) Uani d . 1 . . O
O41 0.46563(17) 0.2200(5) 0.4199(6) 0.0528(17) Uani d . 1 . . O
O42 0.42893(17) 0.0519(5) 0.3976(6) 0.0519(17) Uani d . 1 . . O
O43 0.47356(17) 0.1807(5) 0.6216(5) 0.0495(17) Uani d . 1 . . O
O44 0.43829(17) 0.0145(5) 0.6025(5) 0.0474(16) Uani d . 1 . . O
O46 0.37223(19) 0.2093(5) 0.8748(5) 0.0504(17) Uani d . 1 . . O
O47 0.43887(18) 0.2835(5) 0.8713(5) 0.0534(17) Uani d . 1 . . O
O48 0.35045(17) 0.3770(5) 0.7935(6) 0.0487(16) Uani d . 1 . . O
O49 0.41431(19) 0.4516(5) 0.7892(6) 0.0555(18) Uani d . 1 . . O
O51 0.34272(16) 0.1826(5) 0.3896(5) 0.0487(16) Uani d . 1 . . O
O52 0.40713(18) 0.2232(5) 0.3134(5) 0.0526(17) Uani d . 1 . . O
O53 0.36629(16) 0.0162(5) 0.4693(6) 0.0472(16) Uani d . 1 . . O
O56 0.32187(17) 0.0135(5) 0.7286(6) 0.0526(18) Uani d . 1 . . O
O57 0.38060(19) 0.0154(5) 0.8356(6) 0.0534(18) Uani d . 1 . . O
O58 0.31478(17) 0.2135(5) 0.7695(6) 0.0534(18) Uani d . 1 . . O
O61 0.38712(18) 0.3870(5) 0.4160(6) 0.0501(17) Uani d . 1 . . O
O62 0.44484(17) 0.3888(5) 0.5220(5) 0.0508(17) Uani d . 1 . . O
O66 0.37799(17) -0.0728(4) 0.6536(6) 0.0479(16) Uani d . 1 . . O
O67 0.44085(17) 0.1038(5) 0.7793(5) 0.0494(16) Uani d . 1 . . O
O71 0.28484(16) 0.2848(5) 0.5999(6) 0.0544(17) Uani d . 1 . . O
O72 0.32122(17) 0.4543(5) 0.6186(6) 0.0509(17) Uani d . 1 . . O
O76 0.39000(17) 0.4744(5) 0.5950(6) 0.0501(16) Uani d . 1 . . O
O77 0.31716(17) 0.3633(5) 0.4369(5) 0.0502(17) Uani d . 1 . . O
O81 0.47096(18) 0.3651(5) 0.7109(6) 0.0567(18) Uani d . 1 . . O
O86 0.31089(16) 0.1012(5) 0.5452(6) 0.0510(18) Uani d . 1 . . O
P1 0.38593(6) 0.22059(17) 0.61419(19) 0.0326(4) Uani d . 1 . . P
Mo1 0.45909(2) 0.09734(7) 0.50234(8) 0.0537(2) Uani d . 1 . . Mo
Mo2 0.39290(2) 0.33640(7) 0.86142(8) 0.0530(2) Uani d . 1 . . Mo
Mo3 0.38367(2) 0.11011(7) 0.36380(8) 0.0529(2) Uani d . 1 . . Mo
Mo4 0.34012(3) 0.10554(7) 0.82361(8) 0.0568(3) Uani d . 1 . . Mo
Mo5 0.43216(3) 0.32239(7) 0.39998(8) 0.0521(2) Uani d . 1 . . Mo
Mo6 0.41463(2) -0.00554(7) 0.73405(8) 0.0551(2) Uani d . 1 . . Mo
Mo7 0.31082(2) 0.34814(8) 0.71199(8) 0.0568(3) Uani d . 1 . . Mo
Mo8 0.35224(2) 0.44311(7) 0.49904(9) 0.0585(3) Uani d . 1 . . Mo
Mo9 0.43310(3) 0.44847(7) 0.65662(8) 0.0577(3) Uani d . 1 . . Mo
Mo10 0.34045(2) -0.01011(6) 0.58749(8) 0.0522(2) Uani d . 1 . . Mo
Mo11 0.30470(2) 0.22709(7) 0.47991(9) 0.0584(3) Uani d . 1 . . Mo
Mo12 0.46577(2) 0.22994(7) 0.75414(8) 0.0571(3) Uani d . 1 . . Mo

loop_
_atom_site_aniso_label
_atom_site_aniso_U_11
_atom_site_aniso_U_22
_atom_site_aniso_U_33
_atom_site_aniso_U_12
_atom_site_aniso_U_13
_atom_site_aniso_U_23
C1 0.084(14) 0.076(12) 0.051(12) 0.021(10) -0.004(10) 0.026(9)
C1' 0.084(14) 0.076(12) 0.051(12) 0.021(10) -0.004(10) 0.026(9)
O2 0.075(5) 0.140(7) 0.117(8) -0.003(5) 0.040(5) 0.003(6)
C23 0.075(5) 0.140(7) 0.117(8) -0.003(5) 0.040(5) 0.003(6)
N2 0.075(5) 0.140(7) 0.117(8) -0.003(5) 0.040(5) 0.003(6)
C21 0.052(15) 0.195(19) 0.21(2) 0.042(15) 0.013(16) -0.05(2)
N2' 0.0753(8) 0.1399(19) 0.117(2) 0.00(2) 0.040(19) 0.003(15)
C21' 0.052(15) 0.195(19) 0.21(2) 0.042(15) 0.013(16) -0.05(2)
O3 0.130(6) 0.066(4) 0.062(4) -0.002(4) 0.008(4) -0.001(4)
C33 0.130(6) 0.066(4) 0.062(4) -0.002(4) 0.008(4) -0.001(4)
N3 0.130(6) 0.066(4) 0.062(4) -0.002(4) 0.008(4) -0.001(4)
N3' 0.1296(7) 0.0663(12) 0.062(2) -0.0018(18) 0.0079(6) -0.001(8)
O4 0.119(6) 0.069(4) 0.086(6) -0.022(4) 0.011(5) -0.008(4)
C43 0.119(6) 0.069(4) 0.086(6) -0.022(4) 0.011(5) -0.008(4)
N4 0.119(6) 0.069(4) 0.086(6) -0.022(4) 0.011(5) -0.008(4)
N4' 0.1195(8) 0.0685(15) 0.086(2) -0.0222(15) 0.0112(5) -0.008(11)
O5 0.065(4) 0.077(5) 0.117(6) -0.010(3) 0.015(4) -0.021(4)
C53 0.065(4) 0.077(5) 0.117(6) -0.010(3) 0.015(4) -0.021(4)
N5 0.065(4) 0.077(5) 0.117(6) -0.010(3) 0.015(4) -0.021(4)
N5' 0.0655(6) 0.0773(15) 0.117(2) -0.0104(18) 0.0149(7) -0.021(7)
O6 0.127(7) 0.095(5) 0.068(5) -0.019(5) -0.014(4) -0.009(4)
C63 0.127(7) 0.095(5) 0.068(5) -0.019(5) -0.014(4) -0.009(4)
N6 0.127(7) 0.095(5) 0.068(5) -0.019(5) -0.014(4) -0.009(4)
C61 0.103(17) 0.054(9) 0.144(19) -0.021(12) 0.050(18) -0.022(10)
C62 0.129(18) 0.084(19) 0.090(18) 0.030(17) -0.033(12) -0.022(19)
N6' 0.1267(7) 0.0948(19) 0.068(4) -0.019(19) -0.014(9) -0.009(17)
C61' 0.103(17) 0.054(9) 0.144(19) -0.021(12) 0.050(18) -0.022(10)
C62' 0.129(18) 0.084(19) 0.090(18) 0.030(17) -0.033(12) -0.022(19)
O7 0.093(5) 0.077(5) 0.140(8) 0.016(4) 0.013(5) -0.017(5)
C73 0.093(5) 0.077(5) 0.140(8) 0.016(4) 0.013(5) -0.017(5)
N7 0.093(5) 0.077(5) 0.140(8) 0.016(4) 0.013(5) -0.017(5)
C72 0.101(16) 0.110(18) 0.13(2) 0.003(13) 0.027(16) 0.024(15)
N7' 0.0930(8) 0.077(2) 0.1405(17) 0.0159(18) 0.0134(5) -0.017(10)
C72' 0.101(16) 0.110(18) 0.13(2) 0.003(13) 0.027(16) 0.024(15)
Ca1 0.0601(14) 0.0661(15) 0.0721(17) -0.0027(11) 0.0079(12) -0.0057(13)
O11 0.033(3) 0.045(4) 0.045(4) 0.002(3) -0.005(3) -0.011(3)
O12 0.045(3) 0.038(3) 0.039(4) 0.007(3) 0.005(3) -0.004(3)
O13 0.035(3) 0.037(3) 0.041(4) 0.004(2) -0.001(3) -0.010(3)
O14 0.032(3) 0.039(3) 0.043(3) 0.003(2) 0.001(3) -0.011(3)
O21 0.062(4) 0.084(6) 0.059(5) 0.036(4) 0.014(4) 0.000(4)
O22 0.091(6) 0.082(6) 0.046(5) -0.020(4) 0.011(4) -0.029(4)
O23 0.061(4) 0.079(5) 0.057(5) -0.001(4) 0.000(4) -0.026(4)
O24 0.103(7) 0.071(5) 0.057(5) -0.001(5) 0.037(5) 0.004(4)
O25 0.082(6) 0.062(5) 0.064(5) 0.000(4) 0.028(4) 0.003(4)
O26 0.072(5) 0.069(5) 0.089(7) 0.015(4) -0.009(5) 0.026(5)
O27 0.065(5) 0.098(6) 0.077(6) 0.026(5) 0.005(5) -0.025(5)
O28 0.085(6) 0.059(5) 0.100(7) 0.014(4) 0.004(5) 0.023(5)
O29 0.086(6) 0.052(5) 0.087(6) -0.022(4) 0.003(5) -0.012(4)
O30 0.066(5) 0.048(4) 0.107(7) -0.020(4) -0.003(5) -0.015(4)
O31 0.057(5) 0.077(5) 0.113(8) 0.013(4) -0.030(5) -0.026(5)
O32 0.052(4) 0.080(5) 0.077(6) 0.002(4) -0.030(4) -0.011(5)
O41 0.043(4) 0.060(4) 0.055(4) 0.005(3) 0.002(3) -0.007(4)
O42 0.048(4) 0.060(4) 0.048(4) 0.016(3) 0.003(3) -0.004(3)
O43 0.045(4) 0.060(4) 0.044(4) -0.001(3) -0.003(3) -0.009(3)
O44 0.056(4) 0.040(3) 0.046(4) 0.004(3) 0.005(3) -0.009(3)
O46 0.070(4) 0.042(4) 0.040(4) 0.001(3) 0.003(3) -0.005(3)
O47 0.059(4) 0.056(4) 0.046(4) 0.001(3) -0.008(3) -0.011(3)
O48 0.045(4) 0.052(4) 0.049(4) 0.001(3) 0.006(3) -0.012(3)
O49 0.064(4) 0.038(4) 0.065(5) -0.006(3) -0.003(4) -0.011(3)
O51 0.041(3) 0.053(4) 0.052(4) 0.008(3) 0.001(3) -0.010(3)
O52 0.058(4) 0.057(4) 0.043(4) 0.009(3) 0.000(3) -0.003(3)
O53 0.045(3) 0.040(3) 0.056(4) 0.002(3) 0.002(3) -0.019(3)
O56 0.046(4) 0.044(4) 0.068(5) -0.010(3) 0.012(4) -0.005(3)
O57 0.060(4) 0.054(4) 0.046(4) -0.001(3) 0.000(3) 0.006(3)
O58 0.043(4) 0.055(4) 0.062(5) -0.004(3) 0.014(3) -0.014(4)
O61 0.058(4) 0.044(4) 0.048(4) 0.009(3) -0.005(3) 0.005(3)
O62 0.053(4) 0.050(4) 0.050(4) -0.006(3) 0.001(3) -0.005(3)
O66 0.056(4) 0.037(3) 0.052(4) -0.002(3) 0.004(3) -0.013(3)
O67 0.052(4) 0.055(4) 0.042(4) 0.003(3) -0.001(3) -0.012(3)
O71 0.040(3) 0.061(4) 0.062(5) 0.005(3) 0.001(3) -0.017(4)
O72 0.048(4) 0.046(4) 0.058(5) 0.011(3) 0.009(3) -0.009(3)
O76 0.055(4) 0.037(3) 0.057(4) 0.002(3) 0.001(3) -0.004(3)
O77 0.046(4) 0.059(4) 0.046(4) 0.014(3) 0.001(3) -0.004(3)
O81 0.053(4) 0.056(4) 0.062(5) -0.015(3) -0.006(4) -0.004(4)
O86 0.036(3) 0.052(4) 0.066(5) -0.006(3) 0.003(3) -0.011(3)
P1 0.0310(10) 0.0315(10) 0.0351(11) 0.0019(8) 0.0027(8) -0.0062(9)
Mo1 0.0477(5) 0.0669(6) 0.0465(5) 0.0236(4) 0.0063(4) -0.0017(5)
Mo2 0.0562(5) 0.0593(6) 0.0435(5) -0.0078(4) 0.0025(4) -0.0203(4)
Mo3 0.0525(5) 0.0628(6) 0.0434(5) -0.0007(4) 0.0036(4) -0.0211(4)
Mo4 0.0704(6) 0.0470(5) 0.0529(6) -0.0075(4) 0.0228(5) -0.0055(4)
Mo5 0.0598(5) 0.0493(5) 0.0472(5) -0.0006(4) 0.0153(4) 0.0003(4)
Mo6 0.0530(5) 0.0458(5) 0.0665(7) 0.0051(4) -0.0007(5) 0.0107(4)
Mo7 0.0475(5) 0.0682(6) 0.0546(6) 0.0190(4) 0.0084(4) -0.0118(5)
Mo8 0.0529(5) 0.0461(5) 0.0765(7) 0.0123(4) 0.0028(5) 0.0092(5)
Mo9 0.0681(6) 0.0447(5) 0.0604(6) -0.0197(4) -0.0015(5) -0.0075(4)
Mo10 0.0550(5) 0.0412(5) 0.0604(6) -0.0138(4) -0.0013(5) -0.0105(4)
Mo11 0.0459(5) 0.0578(6) 0.0716(7) 0.0133(4) -0.0185(5) -0.0237(5)
Mo12 0.0428(5) 0.0623(6) 0.0662(6) 0.0047(4) -0.0152(5) -0.0185(5)

loop_
_atom_type_symbol
_atom_type_description
_atom_type_scat_dispersion_real
_atom_type_scat_dispersion_imag
_atom_type_scat_source
C C 0.0033 0.0016 'International Tables Vol C Tables 4.2.6.8 and 6.1.1.4'
H H 0.0000 0.0000 'International Tables Vol C Tables 4.2.6.8 and 6.1.1.4'
N N 0.0061 0.0033 'International Tables Vol C Tables 4.2.6.8 and 6.1.1.4'
O O 0.0106 0.0060 'International Tables Vol C Tables 4.2.6.8 and 6.1.1.4'
P P 0.1023 0.0942 'International Tables Vol C Tables 4.2.6.8 and 6.1.1.4'
Mo Mo -1.6832 0.6857 'International Tables Vol C Tables 4.2.6.8 and 6.1.1.4'
Ca Ca 0.2262 0.3064 'International Tables Vol C Tables 4.2.6.8 and 6.1.1.4'

loop_
_geom_angle_atom_site_label_1
_geom_angle_atom_site_label_2
_geom_angle_atom_site_label_3
_geom_angle
N1 C1 C2 119.6(14)
N1 C1 H1A 120.2
C2 C1 H1A 120.2
C3 C2 C1 119.6(16)
C3 C2 H2A 120.2
C1 C2 H2A 120.2
C4 C3 C2 118.8(15)
C4 C3 C6 121.5(11)
C2 C3 C6 119.6(10)
C3 C4 C5 123.6(15)
C3 C4 H4A 118.2
C5 C4 H4A 118.2
N1 C5 C4 117.0(15)
N1 C5 H5A 121.5
C4 C5 H5A 121.5
C3 C6 H6A 109.5
C3 C6 H6B 109.5
H6A C6 H6B 109.5
C3 C6 H6C 109.5
H6A C6 H6C 109.5
H6B C6 H6C 109.5
N1 C7 H7A 109.5
N1 C7 H7B 109.5
H7A C7 H7B 109.5
N1 C7 H7C 109.5
H7A C7 H7C 109.5
H7B C7 H7C 109.5
C5 N1 C1 121.4(13)
C5 N1 C7 119.6(9)
C1 N1 C7 119.0(8)
N1' C1' C2' 119.7(16)
N1' C1' H1'A 120.1
C2' C1' H1'A 120.1
C3' C2' C1' 119.7(17)
C3' C2' H2'A 120.1
C1' C2' H2'A 120.1
C2' C3' C6' 120.2(10)
N1' C5' H5'A 121.7
C3' C6' H6'A 109.5
C3' C6' H6'B 109.5
H6'A C6' H6'B 109.5
C3' C6' H6'C 109.5
H6'A C6' H6'C 109.5
H6'B C6' H6'C 109.5
N1' C7' H7'A 109.5
N1' C7' H7'B 109.5
H7'A C7' H7'B 109.5
N1' C7' H7'C 109.5
H7'A C7' H7'C 109.5
H7'B C7' H7'C 109.5
C5' N1' C1' 120.9(14)
C5' N1' C7' 119.7(10)
C1' N1' C7' 118.9(9)
C23 O2 Ca1 137.7(11)
O2 C23 N2 126.6(18)
O2 C23 H23A 116.7
N2 C23 H23A 116.7
C23 N2 C22 113.3(19)
C23 N2 C21 126.5(19)
C22 N2 C21 119.9(15)
N2 C21 H21A 109.5
N2 C21 H21B 109.5
H21A C21 H21B 109.5
N2 C21 H21C 109.5
H21A C21 H21C 109.5
H21B C21 H21C 109.5
N2 C22 H22A 109.5
N2 C22 H22B 109.5
H22A C22 H22B 109.5
N2 C22 H22C 109.5
H22A C22 H22C 109.5
H22B C22 H22C 109.5
H21D C21' H21E 109.5
H21D C21' H21F 109.5
H21E C21' H21F 109.5
H22D C22' H22E 109.5
H22D C22' H22F 109.5
H22E C22' H22F 109.5
C33 O3 Ca1 163.6(11)
O3 C33 N3 129.5(15)
O3 C33 H33A 115.2
N3 C33 H33A 115.2
C33 N3 C31 126.2(15)
C33 N3 C32 118.3(15)
C31 N3 C32 115.4(13)
N3 C31 H31A 109.5
N3 C31 H31B 109.5
H31A C31 H31B 109.5
N3 C31 H31C 109.5
H31A C31 H31C 109.5
H31B C31 H31C 109.5
N3 C32 H32A 109.5
N3 C32 H32B 109.5
H32A C32 H32B 109.5
N3 C32 H32C 109.5
H32A C32 H32C 109.5
H32B C32 H32C 109.5
H31D C31' H31E 109.5
H31D C31' H31F 109.5
H31E C31' H31F 109.5
H32D C32' H32E 109.5
H32D C32' H32F 109.5
H32E C32' H32F 109.5
C43 O4 Ca1 143.5(11)
O4 C43 N4 131.0(15)
O4 C43 H43A 114.5
N4 C43 H43A 114.5
C43 N4 C41 118.2(16)
C43 N4 C42 125.6(14)
C41 N4 C42 115.5(13)
N4 C41 H41A 109.5
N4 C41 H41B 109.5
H41A C41 H41B 109.5
N4 C41 H41C 109.5
H41A C41 H41C 109.5
H41B C41 H41C 109.5
N4 C42 H42A 109.5
N4 C42 H42B 109.5
H42A C42 H42B 109.5
N4 C42 H42C 109.5
H42A C42 H42C 109.5
H42B C42 H42C 109.5
H41D C41' H41E 109.5
H41D C41' H41F 109.5
H41E C41' H41F 109.5
H42D C42' H42E 109.5
H42D C42' H42F 109.5
H42E C42' H42F 109.5
C53 O5 Ca1 134.1(9)
O5 C53 N5 127.9(14)
O5 C53 H53A 116.1
N5 C53 H53A 116.1
C53 N5 C52 115.5(15)
C53 N5 C51 127.9(15)
C52 N5 C51 116.2(13)
N5 C51 H51A 109.5
N5 C51 H51B 109.5
H51A C51 H51B 109.5
N5 C51 H51C 109.5
H51A C51 H51C 109.5
H51B C51 H51C 109.5
N5 C52 H52A 109.5
N5 C52 H52B 109.5
H52A C52 H52B 109.5
N5 C52 H52C 109.5
H52A C52 H52C 109.5
H52B C52 H52C 109.5
H51D C51' H51E 109.5
H51D C51' H51F 109.5
H51E C51' H51F 109.5
H52D C52' H52E 109.5
H52D C52' H52F 109.5
H52E C52' H52F 109.5
C63 O6 Ca1 176.2(12)
O6 C63 N6 128.9(16)
O6 C63 H63A 115.6
N6 C63 H63A 115.6
C63 N6 C61 116.3(17)
C63 N6 C62 125.9(15)
C61 N6 C62 117.7(14)
N6 C61 H61A 109.5
N6 C61 H61B 109.5
H61A C61 H61B 109.5
N6 C61 H61C 109.5
H61A C61 H61C 109.5
H61B C61 H61C 109.5
N6 C62 H62A 109.5
N6 C62 H62B 109.5
H62A C62 H62B 109.5
N6 C62 H62C 109.5
H62A C62 H62C 109.5
H62B C62 H62C 109.5
H61D C61' H61E 109.5
H61D C61' H61F 109.5
H61E C61' H61F 109.5
H62D C62' H62E 109.5
H62D C62' H62F 109.5
H62E C62' H62F 109.5
C73 O7 Ca1 128.8(11)
O7 C73 N7 131.1(18)
O7 C73 H73A 114.5
N7 C73 H73A 114.5
C73 N7 C72 120.2(17)
C73 N7 C71 120.8(19)
C72 N7 C71 118.6(13)
N7 C71 H71A 109.5
N7 C71 H71B 109.5
H71A C71 H71B 109.5
N7 C71 H71C 109.5
H71A C71 H71C 109.5
H71B C71 H71C 109.5
N7 C72 H72A 109.5
N7 C72 H72B 109.5
H72A C72 H72B 109.5
N7 C72 H72C 109.5
H72A C72 H72C 109.5
H72B C72 H72C 109.5
H71D C71' H71E 109.5
H71D C71' H71F 109.5
H71E C71' H71F 109.5
H72D C72' H72E 109.5
H72D C72' H72F 109.5
H72E C72' H72F 109.5
O6 Ca1 O3 98.4(4)
O6 Ca1 O2 91.2(4)
O3 Ca1 O2 84.5(4)
O6 Ca1 O4 162.5(4)
O3 Ca1 O4 93.3(3)
O2 Ca1 O4 102.9(4)
O6 Ca1 O7 84.4(4)
O3 Ca1 O7 168.0(4)
O2 Ca1 O7 83.7(4)
O4 Ca1 O7 86.9(4)
O6 Ca1 O5 86.8(4)
O3 Ca1 O5 87.2(4)
O2 Ca1 O5 171.1(4)
O4 Ca1 O5 80.8(4)
O7 Ca1 O5 104.7(4)
P1 O11 Mo12 126.0(3)
P1 O11 Mo9 126.5(4)
Mo12 O11 Mo9 88.76(19)
P1 O11 Mo2 125.4(3)
Mo12 O11 Mo2 89.5(2)
Mo9 O11 Mo2 88.79(19)
P1 O12 Mo3 125.6(3)
P1 O12 Mo1 125.7(4)
Mo3 O12 Mo1 89.5(2)
P1 O12 Mo5 125.3(3)
Mo3 O12 Mo5 89.5(2)
Mo1 O12 Mo5 90.0(2)
P1 O13 Mo6 125.8(3)
P1 O13 Mo10 125.1(4)
Mo6 O13 Mo10 89.55(18)
P1 O13 Mo4 126.3(3)
Mo6 O13 Mo4 89.3(2)
Mo10 O13 Mo4 89.2(2)
P1 O14 Mo8 125.4(3)
P1 O14 Mo11 126.3(3)
Mo8 O14 Mo11 88.7(2)
P1 O14 Mo7 126.6(4)
Mo8 O14 Mo7 89.02(19)
Mo11 O14 Mo7 88.64(18)
Mo5 O41 Mo1 125.8(4)
Mo1 O42 Mo3 125.6(4)
Mo12 O43 Mo1 150.5(4)
Mo1 O44 Mo6 151.8(4)
Mo2 O46 Mo4 150.1(4)
Mo2 O47 Mo12 124.7(4)
Mo7 O48 Mo2 151.3(4)
Mo9 O49 Mo2 125.5(3)
Mo3 O51 Mo11 152.4(4)
Mo3 O52 Mo5 124.9(4)
Mo10 O53 Mo3 150.8(3)
Mo4 O56 Mo10 124.9(3)
Mo6 O57 Mo4 125.9(4)
Mo4 O58 Mo7 152.9(4)
Mo8 O61 Mo5 151.0(4)
Mo5 O62 Mo9 151.3(4)
Mo10 O66 Mo6 126.2(3)
Mo6 O67 Mo12 151.7(4)
Mo11 O71 Mo7 125.3(3)
Mo7 O72 Mo8 125.0(3)
Mo9 O76 Mo8 152.7(4)
Mo8 O77 Mo11 124.9(4)
Mo12 O81 Mo9 124.4(3)
Mo11 O86 Mo10 150.9(4)
O14 P1 O13 109.1(3)
O14 P1 O11 109.4(3)
O13 P1 O11 109.2(4)
O14 P1 O12 110.0(4)
O13 P1 O12 109.8(3)
O11 P1 O12 109.3(3)
O21 Mo1 O44 103.9(3)
O21 Mo1 O42 101.0(4)
O44 Mo1 O42 92.6(3)
O21 Mo1 O41 99.3(3)
O44 Mo1 O41 156.3(3)
O42 Mo1 O41 87.4(3)
O21 Mo1 O43 102.7(4)
O44 Mo1 O43 84.9(3)
O42 Mo1 O43 156.0(3)
O41 Mo1 O43 85.6(3)
O21 Mo1 O12 169.0(3)
O44 Mo1 O12 85.7(2)
O42 Mo1 O12 72.9(2)
O41 Mo1 O12 71.6(2)
O43 Mo1 O12 83.1(2)
O22 Mo2 O46 103.0(4)
O22 Mo2 O47 100.3(4)
O46 Mo2 O47 93.1(3)
O22 Mo2 O48 102.7(4)
O46 Mo2 O48 86.3(3)
O47 Mo2 O48 156.5(3)
O22 Mo2 O49 99.9(4)
O46 Mo2 O49 156.9(3)
O47 Mo2 O49 86.1(3)
O48 Mo2 O49 85.4(3)
O22 Mo2 O11 169.7(3)
O46 Mo2 O11 85.7(2)
O47 Mo2 O11 73.3(2)
O48 Mo2 O11 83.2(2)
O49 Mo2 O11 71.9(3)
O23 Mo3 O52 102.1(4)
O23 Mo3 O51 103.5(3)
O52 Mo3 O51 93.1(3)
O23 Mo3 O42 100.0(3)
O52 Mo3 O42 88.1(3)
O51 Mo3 O42 155.7(3)
O23 Mo3 O53 101.2(4)
O52 Mo3 O53 156.3(3)
O51 Mo3 O53 85.3(3)
O42 Mo3 O53 84.0(3)
O23 Mo3 O12 170.7(3)
O52 Mo3 O12 73.7(3)
O51 Mo3 O12 85.1(2)
O42 Mo3 O12 71.9(2)
O53 Mo3 O12 82.6(2)
O24 Mo4 O58 103.1(4)
O24 Mo4 O56 102.5(4)
O58 Mo4 O56 93.5(3)
O24 Mo4 O46 100.8(4)
O58 Mo4 O46 85.1(3)
O56 Mo4 O46 156.3(3)
O24 Mo4 O57 101.0(4)
O58 Mo4 O57 155.1(3)
O56 Mo4 O57 87.1(3)
O46 Mo4 O57 84.5(3)
O24 Mo4 O13 171.5(3)
O58 Mo4 O13 84.8(3)
O56 Mo4 O13 73.7(3)
O46 Mo4 O13 82.6(2)
O57 Mo4 O13 71.5(3)
O25 Mo5 O62 102.3(4)
O25 Mo5 O41 102.0(4)
O62 Mo5 O41 92.8(3)
O25 Mo5 O61 102.1(4)
O62 Mo5 O61 86.2(3)
O41 Mo5 O61 155.5(3)
O25 Mo5 O52 100.9(4)
O62 Mo5 O52 156.5(3)
O41 Mo5 O52 85.9(3)
O61 Mo5 O52 85.5(3)
O25 Mo5 O12 171.1(3)
O62 Mo5 O12 85.4(3)
O41 Mo5 O12 72.6(3)
O61 Mo5 O12 82.9(2)
O52 Mo5 O12 71.9(3)
O26 Mo6 O67 103.9(4)
O26 Mo6 O57 100.8(4)
O67 Mo6 O57 92.4(3)
O26 Mo6 O44 102.4(4)
O67 Mo6 O44 85.1(3)
O57 Mo6 O44 156.6(3)
O26 Mo6 O66 100.5(4)
O67 Mo6 O66 155.3(3)
O57 Mo6 O66 86.5(3)
O44 Mo6 O66 86.2(3)
O26 Mo6 O13 169.9(3)
O67 Mo6 O13 84.6(3)
O57 Mo6 O13 73.2(3)
O44 Mo6 O13 83.4(2)
O66 Mo6 O13 71.4(2)
O27 Mo7 O48 102.7(4)
O27 Mo7 O72 102.1(4)
O48 Mo7 O72 91.9(3)
O27 Mo7 O58 102.2(4)
O48 Mo7 O58 84.9(3)
O72 Mo7 O58 155.6(3)
O27 Mo7 O71 100.9(4)
O48 Mo7 O71 156.0(3)
O72 Mo7 O71 87.5(3)
O58 Mo7 O71 85.8(3)
O27 Mo7 O14 171.9(4)
O48 Mo7 O14 84.3(2)
O72 Mo7 O14 73.3(2)
O58 Mo7 O14 82.2(2)
O71 Mo7 O14 72.5(2)
O28 Mo8 O61 103.5(4)
O28 Mo8 O77 101.6(4)
O61 Mo8 O77 92.4(3)
O28 Mo8 O76 101.6(4)
O61 Mo8 O76 85.3(3)
O77 Mo8 O76 156.5(3)
O28 Mo8 O72 99.4(4)
O61 Mo8 O72 156.8(3)
O77 Mo8 O72 86.8(3)
O76 Mo8 O72 86.2(3)
O28 Mo8 O14 170.7(3)
O61 Mo8 O14 84.9(2)
O77 Mo8 O14 73.7(3)
O76 Mo8 O14 82.8(2)
O72 Mo8 O14 72.6(2)
O29 Mo9 O49 103.0(4)
O29 Mo9 O76 102.7(4)
O49 Mo9 O76 92.6(3)
O29 Mo9 O81 100.3(4)
O49 Mo9 O81 88.3(3)
O76 Mo9 O81 156.2(3)
O29 Mo9 O62 100.8(4)
O49 Mo9 O62 156.1(3)
O76 Mo9 O62 84.3(3)
O81 Mo9 O62 85.4(3)
O29 Mo9 O11 172.3(4)
O49 Mo9 O11 73.7(3)
O76 Mo9 O11 84.5(2)
O81 Mo9 O11 72.8(2)
O62 Mo9 O11 82.4(2)
O30 Mo10 O53 102.9(4)
O30 Mo10 O66 100.8(4)
O53 Mo10 O66 92.8(3)
O30 Mo10 O86 102.3(4)
O53 Mo10 O86 86.4(3)
O66 Mo10 O86 156.5(3)
O30 Mo10 O56 100.0(4)
O53 Mo10 O56 156.9(3)
O66 Mo10 O56 85.8(3)
O86 Mo10 O56 85.9(3)
O30 Mo10 O13 170.0(4)
O53 Mo10 O13 85.4(2)
O66 Mo10 O13 72.8(2)
O86 Mo10 O13 83.8(2)
O56 Mo10 O13 72.2(2)
O31 Mo11 O86 102.2(4)
O31 Mo11 O71 102.6(4)
O86 Mo11 O71 92.5(3)
O31 Mo11 O77 100.7(4)
O86 Mo11 O77 156.5(3)
O71 Mo11 O77 87.5(3)
O31 Mo11 O51 101.6(4)
O86 Mo11 O51 84.6(3)
O71 Mo11 O51 155.7(3)
O77 Mo11 O51 85.8(3)
O31 Mo11 O14 172.2(3)
O86 Mo11 O14 84.8(2)
O71 Mo11 O14 73.4(2)
O77 Mo11 O14 72.7(2)
O51 Mo11 O14 82.2(2)
O32 Mo12 O43 102.3(4)
O32 Mo12 O81 102.6(4)
O43 Mo12 O81 92.5(3)
O32 Mo12 O67 101.1(4)
O43 Mo12 O67 86.0(3)
O81 Mo12 O67 156.0(3)
O32 Mo12 O47 100.1(4)
O43 Mo12 O47 157.2(3)
O81 Mo12 O47 86.5(3)
O67 Mo12 O47 85.7(3)
O32 Mo12 O11 171.8(3)
O43 Mo12 O11 85.4(3)
O81 Mo12 O11 73.9(3)
O67 Mo12 O11 82.1(2)
O47 Mo12 O11 72.5(2)

loop_
_geom_bond_atom_site_label_1
_geom_bond_atom_site_label_2
_geom_bond_site_symmetry_2
_geom_bond_distance
_geom_bond_publ_flag
C1 N1 . 1.355(8) ?
C1 C2 . 1.369(12) ?
C1 H1A . 0.9300 ?
C2 C3 . 1.347(12) ?
C2 H2A . 0.9300 ?
C3 C4 . 1.333(11) ?
C3 C6 . 1.51(2) ?
C4 C5 . 1.353(11) ?
C4 H4A . 0.9300 ?
C5 N1 . 1.346(8) ?
C5 H5A . 0.9300 ?
C6 H6A . 0.9600 ?
C6 H6B . 0.9600 ?
C6 H6C . 0.9600 ?
C7 N1 . 1.50(2) ?
C7 H7A . 0.9600 ?
C7 H7B . 0.9600 ?
C7 H7C . 0.9600 ?
C1' N1' . 1.354(8) ?
C1' C2' . 1.370(13) ?
C1' H1'A . 0.9300 ?
C2' C3' . 1.346(13) ?
C2' H2'A . 0.9300 ?
C3' C6' . 1.51(2) ?
C5' N1' . 1.349(8) ?
C5' H5'A . 0.9300 ?
C6' H6'A . 0.9600 ?
C6' H6'B . 0.9600 ?
C6' H6'C . 0.9600 ?
C7' N1' . 1.51(2) ?
C7' H7'A . 0.9600 ?
C7' H7'B . 0.9600 ?
C7' H7'C . 0.9600 ?
O2 C23 . 1.239(13) ?
O2 Ca1 . 2.289(10) yes
C23 N2 . 1.259(13) ?
C23 H23A . 0.9300 ?
N2 C22 . 1.403(14) ?
N2 C21 . 1.417(14) ?
C21 H21A . 0.9600 ?
C21 H21B . 0.9600 ?
C21 H21C . 0.9600 ?
C22 H22A . 0.9600 ?
C22 H22B . 0.9600 ?
C22 H22C . 0.9600 ?
C21' H21D . 0.9600 ?
C21' H21E . 0.9600 ?
C21' H21F . 0.9600 ?
C22' H22D . 0.9600 ?
C22' H22E . 0.9600 ?
C22' H22F . 0.9600 ?
O3 C33 . 1.212(11) ?
O3 Ca1 . 2.278(9) yes
C33 N3 . 1.271(12) ?
C33 H33A . 0.9300 ?
N3 C31 . 1.430(13) ?
N3 C32 . 1.441(14) ?
C31 H31A . 0.9600 ?
C31 H31B . 0.9600 ?
C31 H31C . 0.9600 ?
C32 H32A . 0.9600 ?
C32 H32B . 0.9600 ?
C32 H32C . 0.9600 ?
C31' H31D . 0.9600 ?
C31' H31E . 0.9600 ?
C31' H31F . 0.9600 ?
C32' H32D . 0.9600 ?
C32' H32E . 0.9600 ?
C32' H32F . 0.9600 ?
O4 C43 . 1.235(12) ?
O4 Ca1 . 2.289(11) yes
C43 N4 . 1.253(12) ?
C43 H43A . 0.9300 ?
N4 C41 . 1.434(14) ?
N4 C42 . 1.441(13) ?
C41 H41A . 0.9600 ?
C41 H41B . 0.9600 ?
C41 H41C . 0.9600 ?
C42 H42A . 0.9600 ?
C42 H42B . 0.9600 ?
C42 H42C . 0.9600 ?
C41' H41D . 0.9600 ?
C41' H41E . 0.9600 ?
C41' H41F . 0.9600 ?
C42' H42D . 0.9600 ?
C42' H42E . 0.9600 ?
C42' H42F . 0.9600 ?
O5 C53 . 1.238(12) ?
O5 Ca1 . 2.329(9) yes
C53 N5 . 1.266(12) ?
C53 H53A . 0.9300 ?
N5 C52 . 1.430(14) ?
N5 C51 . 1.435(13) ?
C51 H51A . 0.9600 ?
C51 H51B . 0.9600 ?
C51 H51C . 0.9600 ?
C52 H52A . 0.9600 ?
C52 H52B . 0.9600 ?
C52 H52C . 0.9600 ?
C51' H51D . 0.9600 ?
C51' H51E . 0.9600 ?
C51' H51F . 0.9600 ?
C52' H52D . 0.9600 ?
C52' H52E . 0.9600 ?
C52' H52F . 0.9600 ?
O6 C63 . 1.212(12) ?
O6 Ca1 . 2.275(10) yes
C63 N6 . 1.262(13) ?
C63 H63A . 0.9300 ?
N6 C61 . 1.411(13) ?
N6 C62 . 1.445(13) ?
C61 H61A . 0.9600 ?
C61 H61B . 0.9600 ?
C61 H61C . 0.9600 ?
C62 H62A . 0.9600 ?
C62 H62B . 0.9600 ?
C62 H62C . 0.9600 ?
C61' H61D . 0.9600 ?
C61' H61E . 0.9600 ?
C61' H61F . 0.9600 ?
C62' H62D . 0.9600 ?
C62' H62E . 0.9600 ?
C62' H62F . 0.9600 ?
O7 C73 . 1.209(13) ?
O7 Ca1 . 2.324(10) yes
C73 N7 . 1.255(12) ?
C73 H73A . 0.9300 ?
N7 C72 . 1.408(13) ?
N7 C71 . 1.431(14) ?
C71 H71A . 0.9600 ?
C71 H71B . 0.9600 ?
C71 H71C . 0.9600 ?
C72 H72A . 0.9600 ?
C72 H72B . 0.9600 ?
C72 H72C . 0.9600 ?
C71' H71D . 0.9600 ?
C71' H71E . 0.9600 ?
C71' H71F . 0.9600 ?
C72' H72D . 0.9600 ?
C72' H72E . 0.9600 ?
C72' H72F . 0.9600 ?
O11 P1 . 1.535(6) yes
O11 Mo12 . 2.426(6) ?
O11 Mo9 . 2.427(6) ?
O11 Mo2 . 2.429(6) ?
O12 P1 . 1.547(7) yes
O12 Mo3 . 2.413(6) ?
O12 Mo1 . 2.416(6) ?
O12 Mo5 . 2.420(6) ?
O13 P1 . 1.534(6) yes
O13 Mo6 . 2.422(6) ?
O13 Mo10 . 2.422(6) ?
O13 Mo4 . 2.432(6) ?
O14 P1 . 1.530(6) yes
O14 Mo8 . 2.430(6) ?
O14 Mo11 . 2.434(6) ?
O14 Mo7 . 2.435(6) ?
O21 Mo1 . 1.678(6) yes
O22 Mo2 . 1.690(7) yes
O23 Mo3 . 1.659(7) yes
O24 Mo4 . 1.681(8) yes
O25 Mo5 . 1.669(8) yes
O26 Mo6 . 1.686(8) yes
O27 Mo7 . 1.677(8) yes
O28 Mo8 . 1.668(8) yes
O29 Mo9 . 1.674(7) yes
O30 Mo10 . 1.689(7) yes
O31 Mo11 . 1.668(8) yes
O32 Mo12 . 1.671(7) yes
O41 Mo5 . 1.884(7) ?
O41 Mo1 . 1.958(7) ?
O42 Mo1 . 1.876(7) ?
O42 Mo3 . 1.946(6) ?
O43 Mo12 . 1.853(7) ?
O43 Mo1 . 1.972(7) ?
O44 Mo1 . 1.872(7) ?
O44 Mo6 . 1.941(7) ?
O46 Mo2 . 1.869(7) ?
O46 Mo4 . 1.959(7) ?
O47 Mo2 . 1.899(7) ?
O47 Mo12 . 1.960(7) ?
O48 Mo7 . 1.884(7) ?
O48 Mo2 . 1.923(7) ?
O49 Mo9 . 1.855(8) ?
O49 Mo2 . 1.966(7) ?
O51 Mo3 . 1.869(6) ?
O51 Mo11 . 1.955(6) ?
O52 Mo3 . 1.864(7) ?
O52 Mo5 . 1.972(7) ?
O53 Mo10 . 1.850(7) ?
O53 Mo3 . 1.959(7) ?
O56 Mo4 . 1.864(7) ?
O56 Mo10 . 1.978(8) ?
O57 Mo6 . 1.868(7) ?
O57 Mo4 . 1.963(7) ?
O58 Mo4 . 1.864(7) ?
O58 Mo7 . 1.937(7) ?
O61 Mo8 . 1.866(7) ?
O61 Mo5 . 1.936(7) ?
O62 Mo5 . 1.866(7) ?
O62 Mo9 . 1.959(7) ?
O66 Mo10 . 1.866(7) ?
O66 Mo6 . 1.959(7) ?
O67 Mo6 . 1.857(7) ?
O67 Mo12 . 1.951(7) ?
O71 Mo11 . 1.885(7) ?
O71 Mo7 . 1.945(7) ?
O72 Mo7 . 1.894(7) ?
O72 Mo8 . 1.951(7) ?
O76 Mo9 . 1.863(7) ?
O76 Mo8 . 1.948(7) ?
O77 Mo8 . 1.888(7) ?
O77 Mo11 . 1.947(7) ?
O81 Mo12 . 1.885(7) ?
O81 Mo9 . 1.952(7) ?
O86 Mo11 . 1.883(7) ?
O86 Mo10 . 1.937(7) ?

loop_
_geom_hbond_atom_site_label_D
_geom_hbond_atom_site_label_H
_geom_hbond_atom_site_label_A
_geom_hbond_site_symmetry_A
_geom_hbond_distance_DH
_geom_hbond_distance_HA
_geom_hbond_distance_DA
_geom_hbond_angle_DHA
_geom_hbond_publ_flag
C4 H4A O32 2_654 0.93 2.57 3.390(3) 148 yes
C4 H4'A O32 2_654 0.93 2.52 3.390(3) 156 yes
C7 H7B O26 2_654 0.96 2.48 3.176(8) 129 yes
C51 H51B O62 2_664 0.96 2.49 3.446(6) 176 yes
C53 O5 C6' 1_565 1.238(12) 2.808(8) 3.501(7) 114.11(6) yes

loop_
_geom_torsion_atom_site_label_1
_geom_torsion_atom_site_label_2
_geom_torsion_atom_site_label_3
_geom_torsion_atom_site_label_4
_geom_torsion
N1 C1 C2 C3 -0.9(13)
C1 C2 C3 C4 1.1(15)
C1 C2 C3 C6 178.4(14)
C2 C3 C4 C5 -1(2)
C6 C3 C4 C5 -178.3(18)
C3 C4 C5 N1 1(3)
C4 C5 N1 C1 -1(3)
C4 C5 N1 C7 -179.7(17)
C2 C1 N1 C5 1(2)
C2 C1 N1 C7 179.7(13)
N1' C1' C2' C3' 3(2)
C1' C2' C3' C6' -174(2)
C2' C1' N1' C5' -7(5)
C2' C1' N1' C7' -179(2)
Ca1 O2 C23 N2 120.4(18)
O2 C23 N2 C22 6(3)
O2 C23 N2 C21 -180(2)
Ca1 O3 C33 N3 -23(5)
O3 C33 N3 C31 -176(2)
O3 C33 N3 C32 2(3)
Ca1 O4 C43 N4 -88(3)
O4 C43 N4 C41 -2(3)
O4 C43 N4 C42 168.4(18)
Ca1 O5 C53 N5 165.9(11)
O5 C53 N5 C52 -7(3)
O5 C53 N5 C51 -179.3(19)
O6 C63 N6 C61 1(3)
O6 C63 N6 C62 -175(3)
Ca1 O7 C73 N7 -134.1(17)
O7 C73 N7 C72 -4(3)
O7 C73 N7 C71 169(2)
C33 O3 Ca1 O6 176(4)
C33 O3 Ca1 O2 85(4)
C33 O3 Ca1 O4 -17(4)
C33 O3 Ca1 O7 74(4)
C33 O3 Ca1 O5 -98(4)
C23 O2 Ca1 O6 -70.6(18)
C23 O2 Ca1 O3 27.7(17)
C23 O2 Ca1 O4 119.8(17)
C23 O2 Ca1 O7 -154.8(18)
C43 O4 Ca1 O6 38(2)
C43 O4 Ca1 O3 -93.7(17)
C43 O4 Ca1 O2 -178.8(16)
C43 O4 Ca1 O7 98.3(17)
C43 O4 Ca1 O5 -7.1(16)
C73 O7 Ca1 O6 -43.0(14)
C73 O7 Ca1 O3 61(3)
C73 O7 Ca1 O2 48.8(14)
C73 O7 Ca1 O4 152.1(14)
C73 O7 Ca1 O5 -128.2(13)
C53 O5 Ca1 O6 90.9(14)
C53 O5 Ca1 O3 -7.7(14)
C53 O5 Ca1 O4 -101.5(14)
C53 O5 Ca1 O7 174.2(13)
Mo8 O14 P1 O13 -177.8(4)
Mo11 O14 P1 O13 -58.6(5)
Mo7 O14 P1 O13 62.0(5)
Mo8 O14 P1 O11 62.7(5)
Mo11 O14 P1 O11 -178.0(4)
Mo7 O14 P1 O11 -57.4(5)
Mo8 O14 P1 O12 -57.3(5)
Mo11 O14 P1 O12 61.9(5)
Mo7 O14 P1 O12 -177.5(3)
Mo6 O13 P1 O14 -177.2(4)
Mo10 O13 P1 O14 63.2(5)
Mo4 O13 P1 O14 -56.4(5)
Mo6 O13 P1 O11 -57.7(5)
Mo10 O13 P1 O11 -177.3(3)
Mo4 O13 P1 O11 63.1(5)
Mo6 O13 P1 O12 62.2(5)
Mo10 O13 P1 O12 -57.4(5)
Mo4 O13 P1 O12 -177.0(4)
Mo12 O11 P1 O14 -177.9(4)
Mo9 O11 P1 O14 -57.7(5)
Mo2 O11 P1 O14 61.9(5)
Mo12 O11 P1 O13 62.7(5)
Mo9 O11 P1 O13 -177.1(3)
Mo2 O11 P1 O13 -57.5(5)
Mo12 O11 P1 O12 -57.5(5)
Mo9 O11 P1 O12 62.7(5)
Mo2 O11 P1 O12 -177.7(3)
Mo3 O12 P1 O14 -57.1(5)
Mo1 O12 P1 O14 -177.2(3)
Mo5 O12 P1 O14 62.4(5)
Mo3 O12 P1 O13 62.9(5)
Mo1 O12 P1 O13 -57.1(5)
Mo5 O12 P1 O13 -177.6(4)
Mo3 O12 P1 O11 -177.2(3)
Mo1 O12 P1 O11 62.8(5)
Mo5 O12 P1 O11 -57.7(5)
Mo6 O44 Mo1 O21 135.0(8)
Mo6 O44 Mo1 O42 -123.0(8)
Mo6 O44 Mo1 O41 -33.5(14)
Mo6 O44 Mo1 O43 33.1(8)
Mo6 O44 Mo1 O12 -50.4(8)
Mo3 O42 Mo1 O21 -166.6(5)
Mo3 O42 Mo1 O44 88.6(5)
Mo3 O42 Mo1 O41 -67.6(5)
Mo3 O42 Mo1 O43 5.3(11)
Mo3 O42 Mo1 O12 3.9(4)
Mo5 O41 Mo1 O21 172.1(5)
Mo5 O41 Mo1 O44 -19.2(10)
Mo5 O41 Mo1 O42 71.4(5)
Mo5 O41 Mo1 O43 -85.7(5)
Mo5 O41 Mo1 O12 -1.4(4)
Mo12 O43 Mo1 O21 -134.2(8)
Mo12 O43 Mo1 O44 -31.0(8)
Mo12 O43 Mo1 O42 53.9(13)
Mo12 O43 Mo1 O41 127.2(8)
Mo12 O43 Mo1 O12 55.2(8)
P1 O12 Mo1 O21 -169.7(17)
Mo3 O12 Mo1 O21 55.0(18)
Mo5 O12 Mo1 O21 -34.4(18)
P1 O12 Mo1 O44 38.6(4)
Mo3 O12 Mo1 O44 -96.7(3)
Mo5 O12 Mo1 O44 173.8(3)
P1 O12 Mo1 O42 132.7(5)
Mo3 O12 Mo1 O42 -2.6(3)
Mo5 O12 Mo1 O42 -92.1(3)
P1 O12 Mo1 O41 -134.4(5)
Mo3 O12 Mo1 O41 90.4(3)
Mo5 O12 Mo1 O41 0.9(2)
P1 O12 Mo1 O43 -46.8(4)
Mo3 O12 Mo1 O43 178.0(3)
Mo5 O12 Mo1 O43 88.5(3)
Mo4 O46 Mo2 O22 131.8(8)
Mo4 O46 Mo2 O47 -126.9(8)
Mo4 O46 Mo2 O48 29.5(8)
Mo4 O46 Mo2 O49 -39.8(13)
Mo4 O46 Mo2 O11 -53.9(8)
Mo12 O47 Mo2 O22 -170.6(5)
Mo12 O47 Mo2 O46 85.6(4)
Mo12 O47 Mo2 O48 -2.3(10)
Mo12 O47 Mo2 O49 -71.2(4)
Mo12 O47 Mo2 O11 1.1(4)
Mo7 O48 Mo2 O22 -132.0(9)
Mo7 O48 Mo2 O46 -29.5(8)
Mo7 O48 Mo2 O47 59.8(13)
Mo7 O48 Mo2 O49 128.9(9)
Mo7 O48 Mo2 O11 56.6(8)
Mo9 O49 Mo2 O22 170.6(5)
Mo9 O49 Mo2 O46 -17.8(11)
Mo9 O49 Mo2 O47 70.9(5)
Mo9 O49 Mo2 O48 -87.2(5)
Mo9 O49 Mo2 O11 -2.9(4)
P1 O11 Mo2 O22 -172.2(19)
Mo12 O11 Mo2 O22 52(2)
Mo9 O11 Mo2 O22 -37(2)
P1 O11 Mo2 O46 40.4(4)
Mo12 O11 Mo2 O46 -95.2(3)
Mo9 O11 Mo2 O46 176.0(3)
P1 O11 Mo2 O47 134.9(5)
Mo12 O11 Mo2 O47 -0.7(2)
Mo9 O11 Mo2 O47 -89.5(3)
P1 O11 Mo2 O48 -46.5(4)
Mo12 O11 Mo2 O48 177.9(3)
Mo9 O11 Mo2 O48 89.2(2)
P1 O11 Mo2 O49 -133.8(5)
Mo12 O11 Mo2 O49 90.6(3)
Mo9 O11 Mo2 O49 1.8(2)
Mo5 O52 Mo3 O23 -170.0(4)
Mo5 O52 Mo3 O51 85.4(4)
Mo5 O52 Mo3 O42 -70.3(4)
Mo5 O52 Mo3 O53 0.2(10)
Mo5 O52 Mo3 O12 1.4(3)
Mo11 O51 Mo3 O23 130.1(8)
Mo11 O51 Mo3 O52 -126.6(8)
Mo11 O51 Mo3 O42 -34.4(13)
Mo11 O51 Mo3 O53 29.7(8)
Mo11 O51 Mo3 O12 -53.3(8)
Mo1 O42 Mo3 O23 171.5(5)
Mo1 O42 Mo3 O52 69.5(5)
Mo1 O42 Mo3 O51 -23.8(10)
Mo1 O42 Mo3 O53 -88.2(5)
Mo1 O42 Mo3 O12 -4.0(4)
Mo10 O53 Mo3 O23 -131.5(8)
Mo10 O53 Mo3 O52 58.2(12)
Mo10 O53 Mo3 O51 -28.6(8)
Mo10 O53 Mo3 O42 129.5(8)
Mo10 O53 Mo3 O12 57.1(8)
P1 O12 Mo3 O52 133.8(5)
Mo1 O12 Mo3 O52 -90.9(3)
Mo5 O12 Mo3 O52 -0.9(2)
P1 O12 Mo3 O51 39.1(4)
Mo1 O12 Mo3 O51 174.4(3)
Mo5 O12 Mo3 O51 -95.6(3)
P1 O12 Mo3 O42 -132.8(5)
Mo1 O12 Mo3 O42 2.5(2)
Mo5 O12 Mo3 O42 92.5(3)
P1 O12 Mo3 O53 -46.7(4)
Mo1 O12 Mo3 O53 88.6(2)
Mo5 O12 Mo3 O53 178.6(2)
Mo7 O58 Mo4 O24 130.2(9)
Mo7 O58 Mo4 O56 -126.0(9)
Mo7 O58 Mo4 O46 30.3(9)
Mo7 O58 Mo4 O57 -35.3(14)
Mo7 O58 Mo4 O13 -52.8(9)
Mo10 O56 Mo4 O24 -170.7(5)
Mo10 O56 Mo4 O58 85.0(5)
Mo10 O56 Mo4 O46 -0.7(10)
Mo10 O56 Mo4 O57 -70.1(4)
Mo10 O56 Mo4 O13 1.5(4)
Mo2 O46 Mo4 O24 -132.1(8)
Mo2 O46 Mo4 O58 -29.6(8)
Mo2 O46 Mo4 O56 57.9(12)
Mo2 O46 Mo4 O57 127.8(8)
Mo2 O46 Mo4 O13 55.8(8)
Mo6 O57 Mo4 O24 173.0(5)
Mo6 O57 Mo4 O58 -21.4(10)
Mo6 O57 Mo4 O56 70.8(5)
Mo6 O57 Mo4 O46 -87.0(5)
Mo6 O57 Mo4 O13 -3.0(4)
P1 O13 Mo4 O58 38.4(4)
Mo6 O13 Mo4 O58 174.2(3)
Mo10 O13 Mo4 O58 -96.2(3)
P1 O13 Mo4 O56 133.6(5)
Mo6 O13 Mo4 O56 -90.6(3)
Mo10 O13 Mo4 O56 -1.0(2)
P1 O13 Mo4 O46 -47.3(4)
Mo6 O13 Mo4 O46 88.5(2)
Mo10 O13 Mo4 O46 178.1(2)
P1 O13 Mo4 O57 -133.9(5)
Mo6 O13 Mo4 O57 1.9(2)
Mo10 O13 Mo4 O57 91.4(3)
Mo9 O62 Mo5 O25 130.8(9)
Mo9 O62 Mo5 O41 -126.2(8)
Mo9 O62 Mo5 O61 29.2(8)
Mo9 O62 Mo5 O52 -40.2(13)
Mo9 O62 Mo5 O12 -53.9(8)
Mo1 O41 Mo5 O25 -171.2(5)
Mo1 O41 Mo5 O62 85.7(5)
Mo1 O41 Mo5 O61 -1.1(10)
Mo1 O41 Mo5 O52 -70.8(5)
Mo1 O41 Mo5 O12 1.4(4)
Mo8 O61 Mo5 O25 -129.8(8)
Mo8 O61 Mo5 O62 -28.1(8)
Mo8 O61 Mo5 O41 60.2(12)
Mo8 O61 Mo5 O52 130.0(8)
Mo8 O61 Mo5 O12 57.7(8)
Mo3 O52 Mo5 O25 173.2(4)
Mo3 O52 Mo5 O62 -15.8(10)
Mo3 O52 Mo5 O41 71.7(4)
Mo3 O52 Mo5 O61 -85.3(4)
Mo3 O52 Mo5 O12 -1.4(3)
P1 O12 Mo5 O62 40.3(4)
Mo3 O12 Mo5 O62 175.2(3)
Mo1 O12 Mo5 O62 -95.3(3)
P1 O12 Mo5 O41 134.6(5)
Mo3 O12 Mo5 O41 -90.4(3)
Mo1 O12 Mo5 O41 -0.9(3)
P1 O12 Mo5 O61 -46.5(4)
Mo3 O12 Mo5 O61 88.5(3)
Mo1 O12 Mo5 O61 178.0(3)
P1 O12 Mo5 O52 -134.1(5)
Mo3 O12 Mo5 O52 0.9(2)
Mo1 O12 Mo5 O52 90.4(3)
Mo12 O67 Mo6 O26 129.9(8)
Mo12 O67 Mo6 O57 -128.3(8)
Mo12 O67 Mo6 O44 28.3(8)
Mo12 O67 Mo6 O66 -41.6(13)
Mo12 O67 Mo6 O13 -55.5(8)
Mo4 O57 Mo6 O26 -168.7(5)
Mo4 O57 Mo6 O67 86.7(5)
Mo4 O57 Mo6 O44 3.4(11)
Mo4 O57 Mo6 O66 -68.6(5)
Mo4 O57 Mo6 O13 3.0(4)
Mo1 O44 Mo6 O26 -135.9(9)
Mo1 O44 Mo6 O67 -32.7(8)
Mo1 O44 Mo6 O57 52.0(13)
Mo1 O44 Mo6 O66 124.1(8)
Mo1 O44 Mo6 O13 52.4(8)
Mo10 O66 Mo6 O26 172.4(5)
Mo10 O66 Mo6 O67 -15.9(10)
Mo10 O66 Mo6 O57 72.1(5)
Mo10 O66 Mo6 O44 -85.6(5)
Mo10 O66 Mo6 O13 -1.3(4)
P1 O13 Mo6 O26 -172(2)
Mo10 O13 Mo6 O26 -37(2)
Mo4 O13 Mo6 O26 52(2)
P1 O13 Mo6 O67 40.1(4)
Mo10 O13 Mo6 O67 174.8(3)
Mo4 O13 Mo6 O67 -96.1(3)
P1 O13 Mo6 O57 134.2(5)
Mo10 O13 Mo6 O57 -91.1(3)
Mo4 O13 Mo6 O57 -2.0(3)
P1 O13 Mo6 O44 -45.6(4)
Mo10 O13 Mo6 O44 89.0(2)
Mo4 O13 Mo6 O44 178.2(2)
P1 O13 Mo6 O66 -133.8(5)
Mo10 O13 Mo6 O66 0.8(2)
Mo4 O13 Mo6 O66 90.0(3)
Mo2 O48 Mo7 O27 129.9(9)
Mo2 O48 Mo7 O72 -127.2(8)
Mo2 O48 Mo7 O58 28.5(8)
Mo2 O48 Mo7 O71 -39.0(14)
Mo2 O48 Mo7 O14 -54.1(8)
Mo8 O72 Mo7 O27 -170.4(5)
Mo8 O72 Mo7 O48 86.2(5)
Mo8 O72 Mo7 O58 4.3(10)
Mo8 O72 Mo7 O71 -69.8(4)
Mo8 O72 Mo7 O14 2.7(4)
Mo4 O58 Mo7 O27 -131.9(9)
Mo4 O58 Mo7 O48 -30.1(9)
Mo4 O58 Mo7 O72 53.4(14)
Mo4 O58 Mo7 O71 127.8(9)
Mo4 O58 Mo7 O14 54.9(9)
Mo11 O71 Mo7 O27 171.8(5)
Mo11 O71 Mo7 O48 -19.2(11)
Mo11 O71 Mo7 O72 69.9(5)
Mo11 O71 Mo7 O58 -86.6(5)
Mo11 O71 Mo7 O14 -3.4(4)
P1 O14 Mo7 O48 39.7(4)
Mo8 O14 Mo7 O48 -95.5(3)
Mo11 O14 Mo7 O48 175.8(3)
P1 O14 Mo7 O72 133.4(5)
Mo8 O14 Mo7 O72 -1.8(2)
Mo11 O14 Mo7 O72 -90.5(3)
P1 O14 Mo7 O58 -45.9(4)
Mo8 O14 Mo7 O58 178.9(3)
Mo11 O14 Mo7 O58 90.2(3)
P1 O14 Mo7 O71 -133.9(5)
Mo8 O14 Mo7 O71 90.9(3)
Mo11 O14 Mo7 O71 2.1(3)
Mo5 O61 Mo8 O28 128.6(8)
Mo5 O61 Mo8 O77 -128.8(8)
Mo5 O61 Mo8 O76 27.7(8)
Mo5 O61 Mo8 O72 -41.2(13)
Mo5 O61 Mo8 O14 -55.5(8)
Mo11 O77 Mo8 O28 -169.5(5)
Mo11 O77 Mo8 O61 86.2(4)
Mo11 O77 Mo8 O76 2.4(10)
Mo11 O77 Mo8 O72 -70.6(4)
Mo11 O77 Mo8 O14 2.2(3)
Mo9 O76 Mo8 O28 -134.2(9)
Mo9 O76 Mo8 O61 -31.3(9)
Mo9 O76 Mo8 O77 53.9(14)
Mo9 O76 Mo8 O72 127.0(9)
Mo9 O76 Mo8 O14 54.1(9)
Mo7 O72 Mo8 O28 172.4(5)
Mo7 O72 Mo8 O61 -17.7(11)
Mo7 O72 Mo8 O77 71.2(5)
Mo7 O72 Mo8 O76 -86.4(5)
Mo7 O72 Mo8 O14 -2.7(4)
P1 O14 Mo8 O61 39.8(5)
Mo11 O14 Mo8 O61 -95.5(3)
Mo7 O14 Mo8 O61 175.9(3)
P1 O14 Mo8 O77 133.9(5)
Mo11 O14 Mo8 O77 -1.4(2)
Mo7 O14 Mo8 O77 -90.1(2)
P1 O14 Mo8 O76 -46.0(4)
Mo11 O14 Mo8 O76 178.7(3)
Mo7 O14 Mo8 O76 90.0(3)
P1 O14 Mo8 O72 -134.3(5)
Mo11 O14 Mo8 O72 90.4(3)
Mo7 O14 Mo8 O72 1.7(2)
Mo2 O49 Mo9 O29 -169.9(5)
Mo2 O49 Mo9 O76 86.4(5)
Mo2 O49 Mo9 O81 -69.8(5)
Mo2 O49 Mo9 O62 4.8(11)
Mo2 O49 Mo9 O11 2.9(4)
Mo8 O76 Mo9 O29 131.1(9)
Mo8 O76 Mo9 O49 -124.9(9)
Mo8 O76 Mo9 O81 -33.3(15)
Mo8 O76 Mo9 O62 31.3(9)
Mo8 O76 Mo9 O11 -51.6(9)
Mo12 O81 Mo9 O29 173.4(5)
Mo12 O81 Mo9 O49 70.5(5)
Mo12 O81 Mo9 O76 -22.1(11)
Mo12 O81 Mo9 O62 -86.5(5)
Mo12 O81 Mo9 O11 -3.0(4)
Mo5 O62 Mo9 O29 -131.7(8)
Mo5 O62 Mo9 O49 53.5(13)
Mo5 O62 Mo9 O76 -29.9(8)
Mo5 O62 Mo9 O81 128.6(9)
Mo5 O62 Mo9 O11 55.4(8)
P1 O11 Mo9 O49 133.0(5)
Mo12 O11 Mo9 O49 -91.4(3)
Mo2 O11 Mo9 O49 -1.9(3)
P1 O11 Mo9 O76 38.7(4)
Mo12 O11 Mo9 O76 174.3(3)
Mo2 O11 Mo9 O76 -96.2(3)
P1 O11 Mo9 O81 -133.7(5)
Mo12 O11 Mo9 O81 1.9(3)
Mo2 O11 Mo9 O81 91.4(3)
P1 O11 Mo9 O62 -46.2(4)
Mo12 O11 Mo9 O62 89.4(2)
Mo2 O11 Mo9 O62 178.9(3)
Mo3 O53 Mo10 O30 130.9(8)
Mo3 O53 Mo10 O66 -127.4(8)
Mo3 O53 Mo10 O86 29.1(8)
Mo3 O53 Mo10 O56 -41.6(13)
Mo3 O53 Mo10 O13 -54.9(8)
Mo6 O66 Mo10 O30 -170.7(5)
Mo6 O66 Mo10 O53 85.6(5)
Mo6 O66 Mo10 O86 -1.7(10)
Mo6 O66 Mo10 O56 -71.3(4)
Mo6 O66 Mo10 O13 1.3(4)
Mo11 O86 Mo10 O30 -134.1(9)
Mo11 O86 Mo10 O53 -31.8(9)
Mo11 O86 Mo10 O66 56.9(13)
Mo11 O86 Mo10 O56 126.5(9)
Mo11 O86 Mo10 O13 54.0(8)
Mo4 O56 Mo10 O30 172.0(5)
Mo4 O56 Mo10 O53 -15.5(10)
Mo4 O56 Mo10 O66 71.8(4)
Mo4 O56 Mo10 O86 -86.3(4)
Mo4 O56 Mo10 O13 -1.5(4)
P1 O13 Mo10 O30 -174.4(17)
Mo6 O13 Mo10 O30 50.5(19)
Mo4 O13 Mo10 O30 -38.9(19)
P1 O13 Mo10 O53 40.0(4)
Mo6 O13 Mo10 O53 -95.2(2)
Mo4 O13 Mo10 O53 175.5(2)
P1 O13 Mo10 O66 134.3(4)
Mo6 O13 Mo10 O66 -0.9(2)
Mo4 O13 Mo10 O66 -90.2(3)
P1 O13 Mo10 O86 -46.9(4)
Mo6 O13 Mo10 O86 177.9(3)
Mo4 O13 Mo10 O86 88.6(3)
P1 O13 Mo10 O56 -134.6(4)
Mo6 O13 Mo10 O56 90.3(3)
Mo4 O13 Mo10 O56 1.0(2)
Mo10 O86 Mo11 O31 132.0(9)
Mo10 O86 Mo11 O71 -124.6(9)
Mo10 O86 Mo11 O77 -35.1(14)
Mo10 O86 Mo11 O51 31.2(8)
Mo10 O86 Mo11 O14 -51.5(8)
Mo7 O71 Mo11 O31 -169.7(5)
Mo7 O71 Mo11 O86 87.2(5)
Mo7 O71 Mo11 O77 -69.3(5)
Mo7 O71 Mo11 O51 5.0(11)
Mo7 O71 Mo11 O14 3.4(4)
Mo8 O77 Mo11 O31 173.6(5)
Mo8 O77 Mo11 O86 -19.3(10)
Mo8 O77 Mo11 O71 71.2(4)
Mo8 O77 Mo11 O51 -85.3(4)
Mo8 O77 Mo11 O14 -2.2(3)
Mo3 O51 Mo11 O31 -132.0(8)
Mo3 O51 Mo11 O86 -30.7(8)
Mo3 O51 Mo11 O71 53.2(13)
Mo3 O51 Mo11 O77 127.9(8)
Mo3 O51 Mo11 O14 54.8(8)
P1 O14 Mo11 O86 40.0(5)
Mo8 O14 Mo11 O86 174.6(3)
Mo7 O14 Mo11 O86 -96.3(3)
P1 O14 Mo11 O71 134.1(5)
Mo8 O14 Mo11 O71 -91.2(3)
Mo7 O14 Mo11 O71 -2.2(3)
P1 O14 Mo11 O77 -133.3(5)
Mo8 O14 Mo11 O77 1.4(2)
Mo7 O14 Mo11 O77 90.4(2)
P1 O14 Mo11 O51 -45.2(5)
Mo8 O14 Mo11 O51 89.4(2)
Mo7 O14 Mo11 O51 178.5(3)
Mo1 O43 Mo12 O32 130.1(8)
Mo1 O43 Mo12 O81 -126.5(8)
Mo1 O43 Mo12 O67 29.6(8)
Mo1 O43 Mo12 O47 -39.3(14)
Mo1 O43 Mo12 O11 -52.8(8)
Mo9 O81 Mo12 O32 -169.4(5)
Mo9 O81 Mo12 O43 87.4(5)
Mo9 O81 Mo12 O67 1.5(11)
Mo9 O81 Mo12 O47 -69.8(5)
Mo9 O81 Mo12 O11 3.0(4)
Mo6 O67 Mo12 O32 -130.2(8)
Mo6 O67 Mo12 O43 -28.4(8)
Mo6 O67 Mo12 O81 58.9(12)
Mo6 O67 Mo12 O47 130.3(8)
Mo6 O67 Mo12 O11 57.5(8)
Mo2 O47 Mo12 O32 175.3(5)
Mo2 O47 Mo12 O43 -15.2(10)
Mo2 O47 Mo12 O81 73.1(5)
Mo2 O47 Mo12 O67 -84.2(4)
Mo2 O47 Mo12 O11 -1.1(4)
P1 O11 Mo12 O43 40.0(5)
Mo9 O11 Mo12 O43 -96.0(3)
Mo2 O11 Mo12 O43 175.3(3)
P1 O11 Mo12 O81 134.0(5)
Mo9 O11 Mo12 O81 -2.0(3)
Mo2 O11 Mo12 O81 -90.8(3)
P1 O11 Mo12 O67 -46.6(5)
Mo9 O11 Mo12 O67 177.4(3)
Mo2 O11 Mo12 O67 88.6(3)
P1 O11 Mo12 O47 -134.6(5)
Mo9 O11 Mo12 O47 89.5(3)
Mo2 O11 Mo12 O47 0.7(2)
